data_7031598
loop_
_publ_author_name
'Hou, Xiao-Feng'
'Jia, Yan-Yan'
'Yang, Jian-Hui'
'Cao, Zhi'
'Liu, Bin'

_publ_section_title
;
 Isomeric chain structures of {[Mn(H2O)4]2Ru2(CO3)4Br2}n(n-): syntheses,
 structural diversity and magnetic properties.
;
_journal_issue 35
_journal_name_full 'Dalton transactions (Cambridge, England : 2003)'
_journal_page_first 13316
_journal_page_last 13324
_journal_paper_doi 10.1039/c4dt01522c
_journal_volume 43
_journal_year 2014
_chemical_formula_moiety 'C2 H8 Br K0.63 Mn O10.38 Ru'
_chemical_formula_sum 'C2 H8 Br K0.63 Mn O10.38 Ru'
_chemical_formula_weight 458.44
_chemical_name_systematic
; 
 ? 
;
_space_group_IT_number 135
_symmetry_cell_setting tetragonal
_symmetry_space_group_name_Hall '-P 4c 2ab'
_symmetry_space_group_name_H-M 'P 42/m b c'
_atom_sites_solution_hydrogens geom
_atom_sites_solution_primary direct
_atom_sites_solution_secondary difmap
_audit_creation_method SHELXL-97
_cell_angle_alpha 90.00
_cell_angle_beta 90.00
_cell_angle_gamma 90.00
_cell_formula_units_Z 8
_cell_length_a 11.9037(17)
_cell_length_b 11.9037(17)
_cell_length_c 16.046(3)
_cell_measurement_temperature 293(2)
_cell_volume 2273.7(6)
_computing_cell_refinement 'Bruker SMART'
_computing_data_collection 'Bruker SMART'
_computing_data_reduction 'Bruker SHELXTL'
_computing_molecular_graphics 'Bruker SHELXTL'
_computing_publication_material 'Bruker SHELXTL'
_computing_structure_refinement 'SHELXL-97 (Sheldrick, 1997)'
_computing_structure_solution 'SHELXS-97 (Sheldrick, 1990)'
_diffrn_ambient_temperature 293(2)
_diffrn_measured_fraction_theta_full 0.998
_diffrn_measured_fraction_theta_max 0.998
_diffrn_measurement_device_type 'APEX II CCD'
_diffrn_measurement_method '\w-\p scans'
_diffrn_radiation_monochromator graphite
_diffrn_radiation_source 'fine-focus sealed tube'
_diffrn_radiation_type MoK\a
_diffrn_radiation_wavelength 0.71073
_diffrn_reflns_av_R_equivalents 0.0974
_diffrn_reflns_av_sigmaI/netI 0.0338
_diffrn_reflns_limit_h_max 14
_diffrn_reflns_limit_h_min -14
_diffrn_reflns_limit_k_max 14
_diffrn_reflns_limit_k_min -14
_diffrn_reflns_limit_l_max 19
_diffrn_reflns_limit_l_min -19
_diffrn_reflns_number 17439
_diffrn_reflns_theta_full 25.04
_diffrn_reflns_theta_max 25.04
_diffrn_reflns_theta_min 3.42
_exptl_absorpt_coefficient_mu 6.221
_exptl_absorpt_correction_T_max 0.4555
_exptl_absorpt_correction_T_min 0.3053
_exptl_absorpt_correction_type multi-scan
_exptl_absorpt_process_details sadab
_exptl_crystal_colour red-brown
_exptl_crystal_density_diffrn 2.679
_exptl_crystal_density_method 'not measured'
_exptl_crystal_description block
_exptl_crystal_F_000 1751
_exptl_crystal_size_max 0.25
_exptl_crystal_size_mid 0.18
_exptl_crystal_size_min 0.15
_refine_diff_density_max 1.103
_refine_diff_density_min -0.568
_refine_diff_density_rms 0.137
_refine_ls_extinction_method none
_refine_ls_goodness_of_fit_ref 1.069
_refine_ls_hydrogen_treatment mixed
_refine_ls_matrix_type full
_refine_ls_number_parameters 79
_refine_ls_number_reflns 1047
_refine_ls_number_restraints 0
_refine_ls_restrained_S_all 1.069
_refine_ls_R_factor_all 0.0558
_refine_ls_R_factor_gt 0.0470
_refine_ls_shift/su_max 0.000
_refine_ls_shift/su_mean 0.000
_refine_ls_structure_factor_coef Fsqd
_refine_ls_weighting_details 'calc w=1/[\s^2^(Fo^2^)+(0.0556P)^2^+19.4180P] where P=(Fo^2^+2Fc^2^)/3'
_refine_ls_weighting_scheme calc
_refine_ls_wR_factor_gt 0.1084
_refine_ls_wR_factor_ref 0.1138
_reflns_number_gt 962
_reflns_number_total 1047
_reflns_threshold_expression >2sigma(I)
_cod_data_source_file c4dt01522c2.cif
_cod_data_source_block mnru
_cod_depositor_comments
;
The following automatic conversions were performed:

'_symmetry_cell_setting' value 'Tetragonal' changed to 'tetragonal'
according to
/usr/data/users/saulius/crontab/automatic-downloads/rss-feeds/RSC/lib/dictionaries/cif_core.dic
dictionary named 'cif_core.dic' version 2.4.2 from 2011-04-26.

Automatic conversion script
Id: cif_fix_values 2281 2013-09-26 08:29:07Z andrius 

 Adding full bibliography for 7031598--7031599.cif.
;
_cod_original_sg_symbol_H-M 'P 42/mbc'
_cod_database_code 7031598

loop_
_symmetry_equiv_pos_as_xyz
'x, y, z'
'-y, x, z+1/2'
'-x, -y, z'
'y, -x, z+1/2'
'x+1/2, -y+1/2, -z'
'y+1/2, x+1/2, -z+1/2'
'-x+1/2, y+1/2, -z'
'-y+1/2, -x+1/2, -z+1/2'
'-x, -y, -z'
'y, -x, -z-1/2'
'x, y, -z'
'-y, x, -z-1/2'
'-x-1/2, y-1/2, z'
'-y-1/2, -x-1/2, z-1/2'
'x-1/2, -y-1/2, z'
'y-1/2, x-1/2, z-1/2'

loop_
_atom_site_label
_atom_site_type_symbol
_atom_site_fract_x
_atom_site_fract_y
_atom_site_fract_z
_atom_site_U_iso_or_equiv
_atom_site_adp_type
_atom_site_occupancy
_atom_site_symmetry_multiplicity
_atom_site_calc_flag
_atom_site_refinement_flags
Ru1 Ru 0.41026(6) 0.96676(7) 0.0000 0.0184(3) Uani 1 2 d S
Mn1 Mn 0.73136(10) 0.76864(10) 0.2500 0.0285(4) Uani 1 2 d S
Br1 Br 0.19362(10) 0.89337(12) 0.0000 0.0411(4) Uani 1 2 d S
K1 K 0.5000 0.5000 0.3399(6) 0.118(4) Uani 0.532(10) 2 d SP
O6 O 0.5000 0.5000 0.3399(6) 0.118(4) Uani 0.532(10) 2 d SP
C1 C 0.5528(6) 0.8552(6) 0.1218(5) 0.0245(16) Uani 1 1 d .
O1 O 0.4516(4) 0.8543(4) 0.0904(3) 0.0257(11) Uani 1 1 d .
O2 O 0.6286(4) 0.9213(4) 0.0909(3) 0.0268(12) Uani 1 1 d .
O3 O 0.5746(4) 0.7921(5) 0.1831(3) 0.0329(13) Uani 1 1 d .
O4 O 0.6691(5) 0.6733(5) 0.3610(3) 0.0364(13) Uani 1 1 d .
H4A H 0.6433 0.7210 0.3954 0.044 Uiso 1 1 d R
H4C H 0.7259 0.6428 0.3838 0.044 Uiso 1 1 d R
O5 O 0.9048(5) 0.7618(6) 0.2939(4) 0.0503(17) Uani 1 1 d .
H5B H 0.9468 0.7952 0.2590 0.060 Uiso 1 1 d R
H5A H 0.9094 0.7943 0.3410 0.075 Uiso 1 1 d R

loop_
_atom_site_aniso_label
_atom_site_aniso_U_11
_atom_site_aniso_U_22
_atom_site_aniso_U_33
_atom_site_aniso_U_23
_atom_site_aniso_U_13
_atom_site_aniso_U_12
Ru1 0.0162(4) 0.0224(5) 0.0166(4) 0.000 0.000 -0.0006(3)
Mn1 0.0293(6) 0.0293(6) 0.0269(9) -0.0002(5) -0.0002(5) 0.0036(7)
Br1 0.0273(6) 0.0634(9) 0.0326(7) 0.000 0.000 -0.0136(6)
K1 0.118(6) 0.075(5) 0.161(8) 0.000 0.000 -0.040(4)
O6 0.118(6) 0.075(5) 0.161(8) 0.000 0.000 -0.040(4)
C1 0.019(4) 0.026(4) 0.029(4) 0.002(3) -0.001(3) 0.002(3)
O1 0.019(3) 0.031(3) 0.027(3) 0.011(2) -0.004(2) -0.003(2)
O2 0.021(3) 0.032(3) 0.028(3) 0.011(2) -0.001(2) 0.000(2)
O3 0.026(3) 0.045(3) 0.028(3) 0.017(3) -0.004(2) -0.002(3)
O4 0.041(3) 0.036(3) 0.032(3) -0.001(3) 0.006(3) 0.012(3)
O5 0.034(3) 0.086(5) 0.031(3) 0.002(3) -0.007(3) 0.007(3)

loop_
_atom_type_symbol
_atom_type_description
_atom_type_scat_dispersion_real
_atom_type_scat_dispersion_imag
_atom_type_scat_source
C C 0.0033 0.0016 'International Tables Vol C Tables 4.2.6.8 and 6.1.1.4'
Br Br -0.2901 2.4595 'International Tables Vol C Tables 4.2.6.8 and 6.1.1.4'
Mn Mn 0.3368 0.7283 'International Tables Vol C Tables 4.2.6.8 and 6.1.1.4'
O O 0.0106 0.0060 'International Tables Vol C Tables 4.2.6.8 and 6.1.1.4'
Ru Ru -1.2594 0.8363 'International Tables Vol C Tables 4.2.6.8 and 6.1.1.4'
K K 0.2009 0.2494 'International Tables Vol C Tables 4.2.6.8 and 6.1.1.4'
H H 0.0000 0.0000 'International Tables Vol C Tables 4.2.6.8 and 6.1.1.4'

loop_
_geom_angle_atom_site_label_1
_geom_angle_atom_site_label_2
_geom_angle_atom_site_label_3
_geom_angle
_geom_angle_site_symmetry_1
_geom_angle_site_symmetry_3
O2 Ru1 O2 91.9(3) 3_675 9_675
O2 Ru1 O1 179.1(2) 3_675 11
O2 Ru1 O1 88.6(2) 9_675 11
O2 Ru1 O1 88.6(2) 3_675 .
O2 Ru1 O1 179.1(2) 9_675 .
O1 Ru1 O1 90.9(3) 11 .
O2 Ru1 Ru1 89.19(14) 3_675 9_675
O2 Ru1 Ru1 89.19(14) 9_675 9_675
O1 Ru1 Ru1 90.10(14) 11 9_675
O1 Ru1 Ru1 90.10(14) . 9_675
O2 Ru1 Br1 89.69(14) 3_675 .
O2 Ru1 Br1 89.69(14) 9_675 .
O1 Ru1 Br1 91.03(14) 11 .
O1 Ru1 Br1 91.03(14) . .
Ru1 Ru1 Br1 178.39(6) 9_675 .
O3 Mn1 O3 91.4(3) 8_665 .
O3 Mn1 O5 89.6(2) 8_665 .
O3 Mn1 O5 167.8(2) . .
O3 Mn1 O5 167.8(2) 8_665 8_665
O3 Mn1 O5 89.6(2) . 8_665
O5 Mn1 O5 91.9(4) . 8_665
O3 Mn1 O4 90.0(2) 8_665 .
O3 Mn1 O4 100.0(2) . .
O5 Mn1 O4 92.1(2) . .
O5 Mn1 O4 77.9(2) 8_665 .
O3 Mn1 O4 100.0(2) 8_665 8_665
O3 Mn1 O4 90.0(2) . 8_665
O5 Mn1 O4 77.9(2) . 8_665
O5 Mn1 O4 92.1(2) 8_665 8_665
O4 Mn1 O4 165.7(3) . 8_665
Ru1 Br1 K1 118.87(6) . 14_675
Ru1 Br1 K1 118.87(6) . 6_455
K1 Br1 K1 88.6(2) 14_675 6_455
O6 K1 K1 0.0 10_566 10_566
O6 K1 O4 96.7(2) 10_566 .
K1 K1 O4 96.7(2) 10_566 .
O6 K1 O4 96.7(2) 10_566 3_665
K1 K1 O4 96.7(2) 10_566 3_665
O4 K1 O4 166.6(4) . 3_665
O6 K1 O5 76.4(2) 10_566 15_575
K1 K1 O5 76.4(2) 10_566 15_575
O4 K1 O5 68.65(15) . 15_575
O4 K1 O5 114.76(16) 3_665 15_575
O6 K1 O5 76.4(2) 10_566 13_755
K1 K1 O5 76.4(2) 10_566 13_755
O4 K1 O5 114.76(16) . 13_755
O4 K1 O5 68.65(15) 3_665 13_755
O5 K1 O5 152.9(4) 15_575 13_755
O6 K1 Br1 134.32(10) 10_566 6_455
K1 K1 Br1 134.32(10) 10_566 6_455
O4 K1 Br1 73.29(16) . 6_455
O4 K1 Br1 97.2(2) 3_665 6_455
O5 K1 Br1 58.25(13) 15_575 6_455
O5 K1 Br1 148.7(3) 13_755 6_455
O6 K1 Br1 134.32(10) 10_566 14_766
K1 K1 Br1 134.32(10) 10_566 14_766
O4 K1 Br1 97.2(2) . 14_766
O4 K1 Br1 73.29(16) 3_665 14_766
O5 K1 Br1 148.7(3) 15_575 14_766
O5 K1 Br1 58.25(13) 13_755 14_766
Br1 K1 Br1 91.4(2) 6_455 14_766
O3 C1 O2 121.0(6) . .
O3 C1 O1 118.9(6) . .
O2 C1 O1 120.1(7) . .
C1 O1 Ru1 119.5(5) . .
C1 O2 Ru1 120.9(4) . 9_675
C1 O3 Mn1 129.6(5) . .
Mn1 O4 K1 119.8(3) . .
Mn1 O4 H4A 107.4 . .
K1 O4 H4A 107.4 . .
Mn1 O4 H4C 107.2 . .
K1 O4 H4C 107.3 . .
H4A O4 H4C 107.0 . .
Mn1 O5 K1 112.5(3) . 13_765
Mn1 O5 H5B 109.0 . .
K1 O5 H5B 61.4 13_765 .
Mn1 O5 H5A 109.3 . .
K1 O5 H5A 50.1 13_765 .
H5B O5 H5A 109.6 . .

loop_
_geom_bond_atom_site_label_1
_geom_bond_atom_site_label_2
_geom_bond_distance
_geom_bond_site_symmetry_2
Ru1 O2 2.030(5) 3_675
Ru1 O2 2.030(5) 9_675
Ru1 O1 2.034(5) 11
Ru1 O1 2.034(5) .
Ru1 Ru1 2.2783(16) 9_675
Ru1 Br1 2.7228(14) .
Mn1 O3 2.171(5) 8_665
Mn1 O3 2.171(5) .
Mn1 O5 2.183(6) .
Mn1 O5 2.183(6) 8_665
Mn1 O4 2.237(5) .
Mn1 O4 2.238(6) 8_665
Br1 K1 3.678(7) 14_675
Br1 K1 3.678(7) 6_455
K1 O6 2.884(18) 10_566
K1 K1 2.884(18) 10_566
K1 O4 2.902(6) .
K1 O4 2.902(6) 3_665
K1 O5 3.141(8) 15_575
K1 O5 3.141(8) 13_755
K1 Br1 3.678(7) 6_455
K1 Br1 3.678(7) 14_766
C1 O3 1.265(9) .
C1 O2 1.295(9) .
C1 O1 1.306(8) .
O2 Ru1 2.030(5) 9_675
O4 H4A 0.8501 .
O4 H4C 0.8499 .
O5 K1 3.141(8) 13_765
O5 H5B 0.8500 .
O5 H5A 0.8499 .
